data_4304893
loop_
_publ_author_name
'Laura L. Perissinotti'
'Gregory Leitus'
'Linda Shimon'
'Dario Estrin'
'Fabio Doctorovich'

_publ_section_title
;
A Unique Family of Stable and Water-Soluble S-Nitrosothiol Complexes
;
_journal_name_full 'Inorganic Chemistry'
_journal_page_first 4723
_journal_page_last 4733
_journal_paper_doi 10.1021/ic7024999
_journal_volume 47
_journal_year 2008
_chemical_formula_sum 'C11 H13 Cl4 Ir K N3 O S'
_chemical_formula_weight 608.40
_chemical_name_systematic
; 
 ? 
;
_space_group_IT_number 14
_symmetry_cell_setting monoclinic
_symmetry_space_group_name_Hall '-P 2yn'
_symmetry_space_group_name_H-M 'P 1 21/n 1'
_atom_sites_solution_hydrogens geom
_atom_sites_solution_primary direct
_atom_sites_solution_secondary difmap
_audit_creation_method SHELXL-97
_cell_angle_alpha 90.00
_cell_angle_beta 115.40(3)
_cell_angle_gamma 90.00
_cell_formula_units_Z 4
_cell_length_a 17.548(4)
_cell_length_b 6.8190(14)
_cell_length_c 18.261(4)
_cell_measurement_temperature 120(2)
_cell_volume 1973.9(9)
_computing_structure_refinement 'SHELXL-97 (Sheldrick, 1997)'
_computing_structure_solution 'SHELXS-97 (Sheldrick, 1990)'
_diffrn_ambient_temperature 120(2)
_diffrn_measured_fraction_theta_full 0.998
_diffrn_measured_fraction_theta_max 0.998
_diffrn_radiation_monochromator graphite
_diffrn_radiation_source 'fine-focus sealed tube'
_diffrn_radiation_type MoK\a
_diffrn_radiation_wavelength 0.71073
_diffrn_reflns_av_R_equivalents 0.0372
_diffrn_reflns_av_sigmaI/netI 0.0407
_diffrn_reflns_limit_h_max 17
_diffrn_reflns_limit_h_min -17
_diffrn_reflns_limit_k_max 0
_diffrn_reflns_limit_k_min -6
_diffrn_reflns_limit_l_max 18
_diffrn_reflns_limit_l_min -18
_diffrn_reflns_number 3895
_diffrn_reflns_theta_full 20.81
_diffrn_reflns_theta_max 20.81
_diffrn_reflns_theta_min 2.47
_exptl_absorpt_coefficient_mu 7.624
_exptl_absorpt_correction_T_max 0.8625
_exptl_absorpt_correction_T_min 0.2082
_exptl_crystal_density_diffrn 2.047
_exptl_crystal_density_method 'not measured'
_exptl_crystal_F_000 1152
_exptl_crystal_size_max 0.30
_exptl_crystal_size_mid 0.30
_exptl_crystal_size_min 0.02
_refine_diff_density_max 0.749
_refine_diff_density_min -0.711
_refine_diff_density_rms 0.140
_refine_ls_extinction_method none
_refine_ls_goodness_of_fit_ref 1.256
_refine_ls_hydrogen_treatment mixed
_refine_ls_matrix_type full
_refine_ls_number_parameters 196
_refine_ls_number_reflns 2061
_refine_ls_number_restraints 0
_refine_ls_restrained_S_all 1.256
_refine_ls_R_factor_all 0.0477
_refine_ls_R_factor_gt 0.0411
_refine_ls_shift/su_max 0.103
_refine_ls_shift/su_mean 0.004
_refine_ls_structure_factor_coef Fsqd
_refine_ls_weighting_details 'calc w=1/[\s^2^(Fo^2^)+(0.0151P)^2^+17.1331P] where P=(Fo^2^+2Fc^2^)/3'
_refine_ls_weighting_scheme calc
_refine_ls_wR_factor_gt 0.0721
_refine_ls_wR_factor_ref 0.0734
_reflns_number_gt 1896
_reflns_number_total 2061
_reflns_threshold_expression >2sigma(I)
_cod_data_source_file ic7024999-file001.cif
_cod_data_source_block m592
_cod_depositor_comments
;
The following automatic conversions were performed:
'_symmetry_cell_setting' value 'Monoclinic' changed to 'monoclinic'
according to '/home/saulius/struct/CIF-dictionaries/cif_core.dic'
dictionary named 'cif_core.dic' version 2.4.1 from 2010-06-29.

Automatic conversion script
Id: cif_fix_enum 1527 2010-12-29 10:47:43Z saulius 
;
_cod_original_cell_volume 1973.8(7)
_cod_database_code 4304893

loop_
_symmetry_equiv_pos_as_xyz
'x, y, z'
'-x+1/2, y+1/2, -z+1/2'
'-x, -y, -z'
'x-1/2, -y-1/2, z-1/2'

loop_
_atom_site_label
_atom_site_type_symbol
_atom_site_fract_x
_atom_site_fract_y
_atom_site_fract_z
_atom_site_U_iso_or_equiv
_atom_site_adp_type
_atom_site_occupancy
_atom_site_symmetry_multiplicity
_atom_site_calc_flag
_atom_site_refinement_flags
_atom_site_disorder_assembly
_atom_site_disorder_group
Ir1 Ir 0.17581(3) 0.80266(6) 0.00910(2) 0.01284(17) Uani 1 1 d . . .
Cl1 Cl 0.19439(16) 1.0852(4) -0.05460(15) 0.0188(7) Uani 1 1 d . . .
Cl2 Cl 0.32138(16) 0.7822(4) 0.08751(15) 0.0199(7) Uani 1 1 d . . .
Cl3 Cl 0.02781(16) 0.8269(4) -0.06851(15) 0.0174(6) Uani 1 1 d . . .
Cl4 Cl 0.15399(17) 0.5244(4) 0.07489(15) 0.0175(7) Uani 1 1 d . . .
N1 N 0.1815(5) 0.6335(12) -0.0754(5) 0.011(2) Uiso 1 1 d . . .
O1 O 0.1253(4) 0.5223(10) -0.1174(4) 0.0178(18) Uani 1 1 d . . .
S1 S 0.27171(17) 0.6387(4) -0.09182(17) 0.0209(7) Uani 1 1 d . . .
C1 C 0.2429(7) 0.4582(17) -0.1722(6) 0.023(3) Uani 1 1 d . . .
H1A H 0.2116 0.3490 -0.1619 0.027 Uiso 1 1 calc R . .
H1B H 0.2061 0.5188 -0.2248 0.027 Uiso 1 1 calc R . .
C2 C 0.3218(7) 0.3827(16) -0.1744(6) 0.017(3) Uani 1 1 d . . .
C3 C 0.3712(8) 0.2419(18) -0.1199(7) 0.033(3) Uani 1 1 d . . .
H3 H 0.3560 0.1971 -0.0786 0.040 Uiso 1 1 calc R . .
C4 C 0.4413(8) 0.167(2) -0.1243(8) 0.048(4) Uani 1 1 d . . .
H4 H 0.4750 0.0718 -0.0859 0.057 Uiso 1 1 calc R . .
C5 C 0.4633(7) 0.230(2) -0.1857(8) 0.036(4) Uani 1 1 d . . .
H5 H 0.5119 0.1772 -0.1889 0.043 Uiso 1 1 calc R . .
C6 C 0.4160(7) 0.364(2) -0.2401(7) 0.035(4) Uani 1 1 d . . .
H6 H 0.4308 0.4040 -0.2822 0.042 Uiso 1 1 calc R . .
C7 C 0.3456(7) 0.4447(17) -0.2351(7) 0.024(3) Uani 1 1 d . . .
H7 H 0.3135 0.5422 -0.2729 0.028 Uiso 1 1 calc R . .
N2 N 0.1706(5) 0.9735(13) 0.0980(5) 0.013(2) Uani 1 1 d . . .
C8 C 0.1734(7) 1.0608(17) 0.1522(7) 0.018(3) Uani 1 1 d . . .
C9 C 0.1795(7) 1.1743(17) 0.2217(6) 0.021(3) Uani 1 1 d . . .
H9A H 0.1628 1.3102 0.2052 0.031 Uiso 1 1 calc R . .
H9B H 0.2378 1.1715 0.2636 0.031 Uiso 1 1 calc R . .
H9C H 0.1421 1.1178 0.2434 0.031 Uiso 1 1 calc R . .
N3 N 0.0811(8) 0.7400(18) 0.2420(7) 0.053(3) Uani 1 1 d . . .
C10 C 0.0932(8) 0.7590(18) 0.3075(9) 0.037(4) Uani 1 1 d . . .
C11 C 0.1066(9) 0.7849(19) 0.3918(6) 0.043(4) Uani 1 1 d . . .
H11A H 0.0906 0.9184 0.3994 0.065 Uiso 1 1 calc R . .
H11B H 0.1663 0.7633 0.4280 0.065 Uiso 1 1 calc R . .
H11C H 0.0719 0.6904 0.4045 0.065 Uiso 1 1 calc R . .
K1 K -0.01776(15) 0.7053(4) 0.07542(14) 0.0213(6) Uani 1 1 d . . .

loop_
_atom_site_aniso_label
_atom_site_aniso_U_11
_atom_site_aniso_U_22
_atom_site_aniso_U_33
_atom_site_aniso_U_23
_atom_site_aniso_U_13
_atom_site_aniso_U_12
Ir1 0.0138(3) 0.0104(3) 0.0138(2) 0.0003(2) 0.00546(18) 0.0008(2)
Cl1 0.0230(16) 0.0154(16) 0.0209(15) 0.0027(13) 0.0123(13) -0.0002(13)
Cl2 0.0168(15) 0.0204(16) 0.0210(15) -0.0001(13) 0.0066(12) 0.0005(13)
Cl3 0.0159(15) 0.0171(16) 0.0212(15) -0.0008(13) 0.0099(12) 0.0008(13)
Cl4 0.0238(16) 0.0132(16) 0.0160(15) 0.0007(12) 0.0092(13) -0.0014(13)
O1 0.017(4) 0.018(5) 0.017(4) -0.004(3) 0.005(3) -0.002(4)
S1 0.0218(16) 0.0194(19) 0.0263(17) -0.0050(13) 0.0148(14) -0.0014(13)
C1 0.021(7) 0.020(7) 0.025(7) 0.000(6) 0.008(5) -0.002(6)
C2 0.018(7) 0.014(7) 0.015(6) -0.005(6) 0.003(5) -0.005(6)
C3 0.041(8) 0.041(9) 0.018(7) 0.008(6) 0.012(6) 0.007(7)
C4 0.043(9) 0.057(11) 0.038(8) 0.015(8) 0.012(7) 0.035(8)
C5 0.015(7) 0.046(10) 0.041(8) -0.019(8) 0.008(7) 0.001(7)
C6 0.024(8) 0.054(10) 0.028(8) -0.020(7) 0.013(6) -0.020(7)
C7 0.028(8) 0.020(7) 0.027(7) -0.006(6) 0.015(6) 0.003(6)
N2 0.007(5) 0.014(6) 0.013(5) 0.003(5) 0.001(4) -0.005(4)
C8 0.020(7) 0.010(7) 0.020(7) 0.001(6) 0.003(6) 0.000(5)
C9 0.028(7) 0.022(7) 0.015(6) -0.006(6) 0.013(5) 0.001(6)
N3 0.070(9) 0.060(9) 0.021(6) 0.003(6) 0.013(6) -0.009(7)
C10 0.045(9) 0.021(9) 0.034(9) 0.004(7) 0.009(7) -0.006(6)
C11 0.080(11) 0.020(8) 0.022(7) 0.003(6) 0.015(7) -0.012(8)
K1 0.0233(14) 0.0192(15) 0.0229(13) -0.0020(12) 0.0113(11) -0.0024(12)

loop_
_atom_type_symbol
_atom_type_description
_atom_type_scat_dispersion_real
_atom_type_scat_dispersion_imag
_atom_type_scat_source
C C 0.0033 0.0016 'International Tables Vol C Tables 4.2.6.8 and 6.1.1.4'
H H 0.0000 0.0000 'International Tables Vol C Tables 4.2.6.8 and 6.1.1.4'
N N 0.0061 0.0033 'International Tables Vol C Tables 4.2.6.8 and 6.1.1.4'
O O 0.0106 0.0060 'International Tables Vol C Tables 4.2.6.8 and 6.1.1.4'
S S 0.1246 0.1234 'International Tables Vol C Tables 4.2.6.8 and 6.1.1.4'
Cl Cl 0.1484 0.1585 'International Tables Vol C Tables 4.2.6.8 and 6.1.1.4'
K K 0.2009 0.2494 'International Tables Vol C Tables 4.2.6.8 and 6.1.1.4'
Ir Ir -1.4442 7.9887 'International Tables Vol C Tables 4.2.6.8 and 6.1.1.4'

loop_
_geom_angle_atom_site_label_1
_geom_angle_atom_site_label_2
_geom_angle_atom_site_label_3
_geom_angle
_geom_angle_site_symmetry_1
_geom_angle_site_symmetry_3
_geom_angle_publ_flag
N1 Ir1 N2 178.9(3) . . ?
N1 Ir1 Cl2 92.0(2) . . ?
N2 Ir1 Cl2 87.5(2) . . ?
N1 Ir1 Cl1 91.6(2) . . ?
N2 Ir1 Cl1 89.4(2) . . ?
Cl2 Ir1 Cl1 90.29(10) . . ?
N1 Ir1 Cl4 90.1(2) . . ?
N2 Ir1 Cl4 88.9(2) . . ?
Cl2 Ir1 Cl4 90.77(10) . . ?
Cl1 Ir1 Cl4 177.96(10) . . ?
N1 Ir1 Cl3 89.0(2) . . ?
N2 Ir1 Cl3 91.4(2) . . ?
Cl2 Ir1 Cl3 178.92(10) . . ?
Cl1 Ir1 Cl3 89.77(9) . . ?
Cl4 Ir1 Cl3 89.14(9) . . ?
N1 Ir1 K1 117.6(2) . . ?
N2 Ir1 K1 62.1(2) . . ?
Cl2 Ir1 K1 129.26(8) . . ?
Cl1 Ir1 K1 125.86(8) . . ?
Cl4 Ir1 K1 52.23(8) . . ?
Cl3 Ir1 K1 50.00(7) . . ?
Ir1 Cl1 K1 95.14(10) . 3_575 ?
Ir1 Cl3 K1 95.02(9) . . ?
Ir1 Cl3 K1 96.94(10) . 3_575 ?
K1 Cl3 K1 105.35(10) . 3_575 ?
Ir1 Cl3 K1 88.60(9) . 3_565 ?
K1 Cl3 K1 75.03(9) . 3_565 ?
K1 Cl3 K1 174.37(12) 3_575 3_565 ?
Ir1 Cl4 K1 100.53(10) . 3_565 ?
Ir1 Cl4 K1 92.82(9) . . ?
K1 Cl4 K1 80.51(9) 3_565 . ?
O1 N1 S1 117.1(7) . . ?
O1 N1 Ir1 124.1(7) . . ?
S1 N1 Ir1 118.8(5) . . ?
N1 O1 K1 129.2(6) . 3_565 ?
N1 S1 C1 99.7(5) . . ?
C2 C1 S1 108.5(7) . . ?
C2 C1 H1A 110.0 . . ?
S1 C1 H1A 110.0 . . ?
C2 C1 H1B 110.0 . . ?
S1 C1 H1B 110.0 . . ?
H1A C1 H1B 108.4 . . ?
C3 C2 C7 118.0(11) . . ?
C3 C2 C1 121.3(10) . . ?
C7 C2 C1 120.7(10) . . ?
C4 C3 C2 121.2(12) . . ?
C4 C3 H3 119.4 . . ?
C2 C3 H3 119.4 . . ?
C3 C4 C5 119.7(12) . . ?
C3 C4 H4 120.1 . . ?
C5 C4 H4 120.1 . . ?
C6 C5 C4 120.4(12) . . ?
C6 C5 H5 119.8 . . ?
C4 C5 H5 119.8 . . ?
C5 C6 C7 120.3(12) . . ?
C5 C6 H6 119.8 . . ?
C7 C6 H6 119.8 . . ?
C6 C7 C2 120.4(11) . . ?
C6 C7 H7 119.8 . . ?
C2 C7 H7 119.8 . . ?
C8 N2 Ir1 174.3(9) . . ?
N2 C8 C9 178.3(12) . . ?
C8 C9 H9A 109.5 . . ?
C8 C9 H9B 109.5 . . ?
H9A C9 H9B 109.5 . . ?
C8 C9 H9C 109.5 . . ?
H9A C9 H9C 109.5 . . ?
H9B C9 H9C 109.5 . . ?
C10 N3 K1 155.6(11) . . ?
N3 C10 C11 178.5(15) . . ?
C10 C11 H11A 109.5 . . ?
C10 C11 H11B 109.5 . . ?
H11A C11 H11B 109.5 . . ?
C10 C11 H11C 109.5 . . ?
H11A C11 H11C 109.5 . . ?
H11B C11 H11C 109.5 . . ?
O1 K1 N3 85.7(3) 3_565 . ?
O1 K1 Cl4 67.42(15) 3_565 3_565 ?
N3 K1 Cl4 150.4(3) . 3_565 ?
O1 K1 Cl3 144.48(16) 3_565 . ?
N3 K1 Cl3 128.5(3) . . ?
Cl4 K1 Cl3 77.07(8) 3_565 . ?
O1 K1 Cl3 122.24(17) 3_565 3_575 ?
N3 K1 Cl3 87.5(3) . 3_575 ?
Cl4 K1 Cl3 116.77(10) 3_565 3_575 ?
Cl3 K1 Cl3 74.65(10) . 3_575 ?
O1 K1 Cl4 121.66(18) 3_565 . ?
N3 K1 Cl4 83.8(3) . . ?
Cl4 K1 Cl4 99.49(9) 3_565 . ?
Cl3 K1 Cl4 62.22(8) . . ?
Cl3 K1 Cl4 114.41(10) 3_575 . ?
O1 K1 Cl1 63.77(16) 3_565 3_575 ?
N3 K1 Cl1 101.8(3) . 3_575 ?
Cl4 K1 Cl1 77.95(9) 3_565 3_575 ?
Cl3 K1 Cl1 110.60(10) . 3_575 ?
Cl3 K1 Cl1 61.81(8) 3_575 3_575 ?
Cl4 K1 Cl1 172.82(10) . 3_575 ?
O1 K1 Cl3 54.96(16) 3_565 3_565 ?
N3 K1 Cl3 96.9(3) . 3_565 ?
Cl4 K1 Cl3 57.97(7) 3_565 3_565 ?
Cl3 K1 Cl3 104.97(9) . 3_565 ?
Cl3 K1 Cl3 174.36(12) 3_575 3_565 ?
Cl4 K1 Cl3 69.70(8) . 3_565 ?
Cl1 K1 Cl3 113.65(9) 3_575 3_565 ?
O1 K1 Ir1 155.45(17) 3_565 . ?
N3 K1 Ir1 95.8(3) . . ?
Cl4 K1 Ir1 103.62(8) 3_565 . ?
Cl3 K1 Ir1 34.98(5) . . ?
Cl3 K1 Ir1 82.30(7) 3_575 . ?
Cl4 K1 Ir1 34.95(5) . . ?
Cl1 K1 Ir1 138.79(9) 3_575 . ?
Cl3 K1 Ir1 100.64(7) 3_565 . ?
O1 K1 K1 96.81(17) 3_565 3_565 ?
N3 K1 K1 125.4(3) . 3_565 ?
Cl4 K1 K1 50.66(7) 3_565 3_565 ?
Cl3 K1 K1 57.57(7) . 3_565 ?
Cl3 K1 K1 131.90(11) 3_575 3_565 ?
Cl4 K1 K1 48.83(7) . 3_565 ?
Cl1 K1 K1 128.22(11) 3_575 3_565 ?
Cl3 K1 K1 47.40(7) 3_565 3_565 ?
Ir1 K1 K1 62.42(6) . 3_565 ?

loop_
_geom_bond_atom_site_label_1
_geom_bond_atom_site_label_2
_geom_bond_distance
_geom_bond_site_symmetry_2
_geom_bond_publ_flag
Ir1 N1 1.963(8) . ?
Ir1 N2 2.032(10) . ?
Ir1 Cl2 2.336(3) . ?
Ir1 Cl1 2.345(3) . ?
Ir1 Cl4 2.363(3) . ?
Ir1 Cl3 2.371(3) . ?
Ir1 K1 4.120(3) . ?
Cl1 K1 3.283(4) 3_575 ?
Cl3 K1 3.168(3) . ?
Cl3 K1 3.194(4) 3_575 ?
Cl3 K1 3.633(4) 3_565 ?
Cl4 K1 3.174(4) 3_565 ?
Cl4 K1 3.261(4) . ?
N1 O1 1.219(10) . ?
N1 S1 1.734(9) . ?
O1 K1 2.793(7) 3_565 ?
S1 C1 1.813(11) . ?
C1 C2 1.494(15) . ?
C1 H1A 0.9900 . ?
C1 H1B 0.9900 . ?
C2 C3 1.387(15) . ?
C2 C7 1.407(15) . ?
C3 C4 1.368(17) . ?
C3 H3 0.9500 . ?
C4 C5 1.401(18) . ?
C4 H4 0.9500 . ?
C5 C6 1.344(17) . ?
C5 H5 0.9500 . ?
C6 C7 1.390(16) . ?
C6 H6 0.9500 . ?
C7 H7 0.9500 . ?
N2 C8 1.137(13) . ?
C8 C9 1.452(16) . ?
C9 H9A 0.9800 . ?
C9 H9B 0.9800 . ?
C9 H9C 0.9800 . ?
N3 C10 1.129(15) . ?
N3 K1 2.791(11) . ?
C10 C11 1.465(18) . ?
C11 H11A 0.9800 . ?
C11 H11B 0.9800 . ?
C11 H11C 0.9800 . ?
K1 O1 2.793(7) 3_565 ?
K1 Cl4 3.174(4) 3_565 ?
K1 Cl3 3.194(4) 3_575 ?
K1 Cl1 3.283(4) 3_575 ?
K1 Cl3 3.633(4) 3_565 ?
K1 K1 4.158(5) 3_565 ?

loop_
_geom_torsion_atom_site_label_1
_geom_torsion_atom_site_label_2
_geom_torsion_atom_site_label_3
_geom_torsion_atom_site_label_4
_geom_torsion
_geom_torsion_site_symmetry_1
_geom_torsion_site_symmetry_2
_geom_torsion_site_symmetry_3
_geom_torsion_site_symmetry_4
_geom_torsion_publ_flag
N1 Ir1 Cl1 K1 121.9(2) . . . 3_575 ?
N2 Ir1 Cl1 K1 -58.5(2) . . . 3_575 ?
Cl2 Ir1 Cl1 K1 -146.06(9) . . . 3_575 ?
Cl4 Ir1 Cl1 K1 -25(3) . . . 3_575 ?
Cl3 Ir1 Cl1 K1 32.86(9) . . . 3_575 ?
K1 Ir1 Cl1 K1 -4.39(13) . . . 3_575 ?
N1 Ir1 Cl3 K1 128.2(2) . . . . ?
N2 Ir1 Cl3 K1 -50.8(2) . . . . ?
Cl2 Ir1 Cl3 K1 -47(5) . . . . ?
Cl1 Ir1 Cl3 K1 -140.19(10) . . . . ?
Cl4 Ir1 Cl3 K1 38.08(10) . . . . ?
N1 Ir1 Cl3 K1 -125.7(3) . . . 3_575 ?
N2 Ir1 Cl3 K1 55.3(2) . . . 3_575 ?
Cl2 Ir1 Cl3 K1 59(5) . . . 3_575 ?
Cl1 Ir1 Cl3 K1 -34.02(10) . . . 3_575 ?
Cl4 Ir1 Cl3 K1 144.24(10) . . . 3_575 ?
K1 Ir1 Cl3 K1 106.16(11) . . . 3_575 ?
N1 Ir1 Cl3 K1 53.3(2) . . . 3_565 ?
N2 Ir1 Cl3 K1 -125.7(2) . . . 3_565 ?
Cl2 Ir1 Cl3 K1 -122(5) . . . 3_565 ?
Cl1 Ir1 Cl3 K1 144.97(9) . . . 3_565 ?
Cl4 Ir1 Cl3 K1 -36.76(9) . . . 3_565 ?
K1 Ir1 Cl3 K1 -74.84(9) . . . 3_565 ?
N1 Ir1 Cl4 K1 -44.9(2) . . . 3_565 ?
N2 Ir1 Cl4 K1 135.6(2) . . . 3_565 ?
Cl2 Ir1 Cl4 K1 -136.92(10) . . . 3_565 ?
Cl1 Ir1 Cl4 K1 102(3) . . . 3_565 ?
Cl3 Ir1 Cl4 K1 44.16(10) . . . 3_565 ?
K1 Ir1 Cl4 K1 80.86(10) . . . 3_565 ?
N1 Ir1 Cl4 K1 -125.7(2) . . . . ?
N2 Ir1 Cl4 K1 54.7(2) . . . . ?
Cl2 Ir1 Cl4 K1 142.22(9) . . . . ?
Cl1 Ir1 Cl4 K1 21(3) . . . . ?
Cl3 Ir1 Cl4 K1 -36.71(9) . . . . ?
N2 Ir1 N1 O1 83(17) . . . . ?
Cl2 Ir1 N1 O1 148.4(7) . . . . ?
Cl1 Ir1 N1 O1 -121.3(7) . . . . ?
Cl4 Ir1 N1 O1 57.6(7) . . . . ?
Cl3 Ir1 N1 O1 -31.5(7) . . . . ?
K1 Ir1 N1 O1 11.3(8) . . . . ?
N2 Ir1 N1 S1 -97(17) . . . . ?
Cl2 Ir1 N1 S1 -31.1(4) . . . . ?
Cl1 Ir1 N1 S1 59.2(4) . . . . ?
Cl4 Ir1 N1 S1 -121.9(4) . . . . ?
Cl3 Ir1 N1 S1 149.0(4) . . . . ?
K1 Ir1 N1 S1 -168.3(3) . . . . ?
S1 N1 O1 K1 142.3(5) . . . 3_565 ?
Ir1 N1 O1 K1 -37.2(10) . . . 3_565 ?
O1 N1 S1 C1 -0.3(8) . . . . ?
Ir1 N1 S1 C1 179.2(5) . . . . ?
N1 S1 C1 C2 -158.6(7) . . . . ?
S1 C1 C2 C3 79.5(12) . . . . ?
S1 C1 C2 C7 -104.0(10) . . . . ?
C7 C2 C3 C4 0.5(18) . . . . ?
C1 C2 C3 C4 177.0(12) . . . . ?
C2 C3 C4 C5 -1(2) . . . . ?
C3 C4 C5 C6 0(2) . . . . ?
C4 C5 C6 C7 1.3(19) . . . . ?
C5 C6 C7 C2 -1.8(17) . . . . ?
C3 C2 C7 C6 0.9(16) . . . . ?
C1 C2 C7 C6 -175.7(10) . . . . ?
N1 Ir1 N2 C8 37(23) . . . . ?
Cl2 Ir1 N2 C8 -29(9) . . . . ?
Cl1 Ir1 N2 C8 -119(9) . . . . ?
Cl4 Ir1 N2 C8 62(9) . . . . ?
Cl3 Ir1 N2 C8 151(9) . . . . ?
K1 Ir1 N2 C8 109(9) . . . . ?
Ir1 N2 C8 C9 59(45) . . . . ?
K1 N3 C10 C11 -10(56) . . . . ?
C10 N3 K1 O1 -40(3) . . . 3_565 ?
C10 N3 K1 Cl4 -64(3) . . . 3_565 ?
C10 N3 K1 Cl3 151(2) . . . . ?
C10 N3 K1 Cl3 83(3) . . . 3_575 ?
C10 N3 K1 Cl4 -162(3) . . . . ?
C10 N3 K1 Cl1 22(3) . . . 3_575 ?
C10 N3 K1 Cl3 -94(3) . . . 3_565 ?
C10 N3 K1 Ir1 165(3) . . . . ?
C10 N3 K1 K1 -135(2) . . . 3_565 ?
Ir1 Cl3 K1 O1 -136.8(3) . . . 3_565 ?
K1 Cl3 K1 O1 124.6(3) 3_575 . . 3_565 ?
K1 Cl3 K1 O1 -49.6(3) 3_565 . . 3_565 ?
Ir1 Cl3 K1 N3 24.6(4) . . . . ?
K1 Cl3 K1 N3 -74.0(4) 3_575 . . . ?
K1 Cl3 K1 N3 111.8(4) 3_565 . . . ?
Ir1 Cl3 K1 Cl4 -138.54(10) . . . 3_565 ?
K1 Cl3 K1 Cl4 122.84(10) 3_575 . . 3_565 ?
K1 Cl3 K1 Cl4 -51.34(7) 3_565 . . 3_565 ?
Ir1 Cl3 K1 Cl3 98.63(11) . . . 3_575 ?
K1 Cl3 K1 Cl3 0.0 3_575 . . 3_575 ?
K1 Cl3 K1 Cl3 -174.18(12) 3_565 . . 3_575 ?
Ir1 Cl3 K1 Cl4 -30.34(8) . . . . ?
K1 Cl3 K1 Cl4 -128.97(11) 3_575 . . . ?
K1 Cl3 K1 Cl4 56.85(8) 3_565 . . . ?
Ir1 Cl3 K1 Cl1 149.83(10) . . . 3_575 ?
K1 Cl3 K1 Cl1 51.21(10) 3_575 . . 3_575 ?
K1 Cl3 K1 Cl1 -122.97(11) 3_565 . . 3_575 ?
Ir1 Cl3 K1 Cl3 -87.20(9) . . . 3_565 ?
K1 Cl3 K1 Cl3 174.18(12) 3_575 . . 3_565 ?
K1 Cl3 K1 Cl3 0.0 3_565 . . 3_565 ?
K1 Cl3 K1 Ir1 -98.63(11) 3_575 . . . ?
K1 Cl3 K1 Ir1 87.20(9) 3_565 . . . ?
Ir1 Cl3 K1 K1 -87.20(9) . . . 3_565 ?
K1 Cl3 K1 K1 174.18(12) 3_575 . . 3_565 ?
Ir1 Cl4 K1 O1 169.47(18) . . . 3_565 ?
K1 Cl4 K1 O1 69.26(19) 3_565 . . 3_565 ?
Ir1 Cl4 K1 N3 -109.5(3) . . . . ?
K1 Cl4 K1 N3 150.3(3) 3_565 . . . ?
Ir1 Cl4 K1 Cl4 100.22(10) . . . 3_565 ?
K1 Cl4 K1 Cl4 0.0 3_565 . . 3_565 ?
Ir1 Cl4 K1 Cl3 30.37(8) . . . . ?
K1 Cl4 K1 Cl3 -69.85(8) 3_565 . . . ?
Ir1 Cl4 K1 Cl3 -25.05(12) . . . 3_575 ?
K1 Cl4 K1 Cl3 -125.27(12) 3_565 . . 3_575 ?
Ir1 Cl4 K1 Cl1 31.7(9) . . . 3_575 ?
K1 Cl4 K1 Cl1 -68.5(9) 3_565 . . 3_575 ?
Ir1 Cl4 K1 Cl3 150.78(9) . . . 3_565 ?
K1 Cl4 K1 Cl3 50.56(7) 3_565 . . 3_565 ?
K1 Cl4 K1 Ir1 -100.22(10) 3_565 . . . ?
Ir1 Cl4 K1 K1 100.22(10) . . . 3_565 ?
N1 Ir1 K1 O1 44.3(5) . . . 3_565 ?
N2 Ir1 K1 O1 -134.6(5) . . . 3_565 ?
Cl2 Ir1 K1 O1 -74.3(4) . . . 3_565 ?
Cl1 Ir1 K1 O1 158.9(4) . . . 3_565 ?
Cl4 Ir1 K1 O1 -22.0(4) . . . 3_565 ?
Cl3 Ir1 K1 O1 106.7(4) . . . 3_565 ?
N1 Ir1 K1 N3 136.7(4) . . . . ?
N2 Ir1 K1 N3 -42.1(4) . . . . ?
Cl2 Ir1 K1 N3 18.1(3) . . . . ?
Cl1 Ir1 K1 N3 -108.7(3) . . . . ?
Cl4 Ir1 K1 N3 70.4(3) . . . . ?
Cl3 Ir1 K1 N3 -160.8(3) . . . . ?
N1 Ir1 K1 Cl4 -20.8(3) . . . 3_565 ?
N2 Ir1 K1 Cl4 160.3(3) . . . 3_565 ?
Cl2 Ir1 K1 Cl4 -139.42(11) . . . 3_565 ?
Cl1 Ir1 K1 Cl4 93.80(11) . . . 3_565 ?
Cl4 Ir1 K1 Cl4 -87.12(11) . . . 3_565 ?
Cl3 Ir1 K1 Cl4 41.61(11) . . . 3_565 ?
N1 Ir1 K1 Cl3 -62.4(3) . . . . ?
N2 Ir1 K1 Cl3 118.7(3) . . . . ?
Cl2 Ir1 K1 Cl3 178.98(13) . . . . ?
Cl1 Ir1 K1 Cl3 52.19(13) . . . . ?
Cl4 Ir1 K1 Cl3 -128.72(13) . . . . ?
N1 Ir1 K1 Cl3 -136.6(3) . . . 3_575 ?
N2 Ir1 K1 Cl3 44.5(3) . . . 3_575 ?
Cl2 Ir1 K1 Cl3 104.80(11) . . . 3_575 ?
Cl1 Ir1 K1 Cl3 -21.98(11) . . . 3_575 ?
Cl4 Ir1 K1 Cl3 157.10(11) . . . 3_575 ?
Cl3 Ir1 K1 Cl3 -74.17(12) . . . 3_575 ?
N1 Ir1 K1 Cl4 66.3(3) . . . . ?
N2 Ir1 K1 Cl4 -112.6(3) . . . . ?
Cl2 Ir1 K1 Cl4 -52.30(13) . . . . ?
Cl1 Ir1 K1 Cl4 -179.09(11) . . . . ?
Cl3 Ir1 K1 Cl4 128.72(13) . . . . ?
N1 Ir1 K1 Cl1 -108.0(3) . . . 3_575 ?
N2 Ir1 K1 Cl1 73.2(3) . . . 3_575 ?
Cl2 Ir1 K1 Cl1 133.42(14) . . . 3_575 ?
Cl1 Ir1 K1 Cl1 6.64(19) . . . 3_575 ?
Cl4 Ir1 K1 Cl1 -174.28(16) . . . 3_575 ?
Cl3 Ir1 K1 Cl1 -45.55(14) . . . 3_575 ?
N1 Ir1 K1 Cl3 38.5(3) . . . 3_565 ?
N2 Ir1 K1 Cl3 -140.3(3) . . . 3_565 ?
Cl2 Ir1 K1 Cl3 -80.07(12) . . . 3_565 ?
Cl1 Ir1 K1 Cl3 153.15(9) . . . 3_565 ?
Cl4 Ir1 K1 Cl3 -27.77(9) . . . 3_565 ?
Cl3 Ir1 K1 Cl3 100.95(11) . . . 3_565 ?
N1 Ir1 K1 K1 9.6(3) . . . 3_565 ?
N2 Ir1 K1 K1 -169.3(3) . . . 3_565 ?
Cl2 Ir1 K1 K1 -109.01(11) . . . 3_565 ?
Cl1 Ir1 K1 K1 124.21(10) . . . 3_565 ?
Cl4 Ir1 K1 K1 -56.71(10) . . . 3_565 ?
Cl3 Ir1 K1 K1 72.02(10) . . . 3_565 ?
